data_4348585
loop_
_publ_author_name
'Back, Oliver'
'Leppin, Jana'
'F\"orster, Christoph'
'Heinze, Katja'

_publ_section_title
;
 Photochemistry and Redox Chemistry of an Unsymmetrical Bimetallic
 Copper(I) Complex.
;
_journal_issue 19
_journal_name_full 'Inorganic chemistry'
_journal_page_first 9653
_journal_page_last 9662
_journal_paper_doi 10.1021/acs.inorgchem.6b01400
_journal_volume 55
_journal_year 2016
_chemical_formula_moiety 'C30 H34 Cu2 N4'
_chemical_formula_sum 'C30 H34 Cu2 N4'
_chemical_formula_weight 577.71
_space_group_IT_number 60
_space_group_name_Hall '-P 2n 2ab'
_space_group_name_H-M_alt 'P b c n'
_symmetry_cell_setting orthorhombic
_symmetry_space_group_name_H-M 'P b c n'
_atom_sites_solution_hydrogens geom
_atom_sites_solution_primary direct
_atom_sites_solution_secondary difmap
_audit_creation_method SHELXL-97
_cell_angle_alpha 90.00
_cell_angle_beta 90.00
_cell_angle_gamma 90.00
_cell_formula_units_Z 4
_cell_length_a 18.6865(6)
_cell_length_b 8.8626(3)
_cell_length_c 16.5367(6)
_cell_measurement_temperature 173(2)
_cell_volume 2738.66(16)
_computing_cell_refinement 'Bruker SMART'
_computing_data_collection 'Bruker SMART'
_computing_data_reduction 'Bruker SAINT'
_computing_structure_refinement 'SHELXL-97 (Sheldrick, 1997)'
_computing_structure_solution 'SHELXS-97 (Sheldrick, 1990)'
_diffrn_ambient_temperature 173(2)
_diffrn_measured_fraction_theta_full 0.997
_diffrn_measured_fraction_theta_max 0.997
_diffrn_measurement_device_type 'CCD area detector'
_diffrn_measurement_method 'phi and omega scans'
_diffrn_radiation_monochromator graphite
_diffrn_radiation_source 'fine-focus sealed tube'
_diffrn_radiation_type MoK\a
_diffrn_radiation_wavelength 0.71073
_diffrn_reflns_av_R_equivalents 0.0588
_diffrn_reflns_av_sigmaI/netI 0.0208
_diffrn_reflns_limit_h_max 24
_diffrn_reflns_limit_h_min -24
_diffrn_reflns_limit_k_max 11
_diffrn_reflns_limit_k_min -11
_diffrn_reflns_limit_l_max 21
_diffrn_reflns_limit_l_min -21
_diffrn_reflns_number 59849
_diffrn_reflns_theta_full 27.91
_diffrn_reflns_theta_max 27.91
_diffrn_reflns_theta_min 2.18
_exptl_absorpt_coefficient_mu 1.578
_exptl_absorpt_correction_T_max 1.1853
_exptl_absorpt_correction_T_min 0.7836
_exptl_absorpt_correction_type multi-scan
_exptl_absorpt_process_details mulabs
_exptl_crystal_colour yellow
_exptl_crystal_density_diffrn 1.401
_exptl_crystal_density_method 'not measured'
_exptl_crystal_description block
_exptl_crystal_F_000 1200
_exptl_crystal_size_max 0.410
_exptl_crystal_size_mid 0.170
_exptl_crystal_size_min 0.080
_refine_diff_density_max 1.013
_refine_diff_density_min -1.118
_refine_diff_density_rms 0.079
_refine_ls_extinction_method none
_refine_ls_goodness_of_fit_ref 1.088
_refine_ls_hydrogen_treatment constr
_refine_ls_matrix_type full
_refine_ls_number_parameters 169
_refine_ls_number_reflns 3265
_refine_ls_number_restraints 0
_refine_ls_restrained_S_all 1.088
_refine_ls_R_factor_all 0.0522
_refine_ls_R_factor_gt 0.0383
_refine_ls_shift/su_max 0.000
_refine_ls_shift/su_mean 0.000
_refine_ls_structure_factor_coef Fsqd
_refine_ls_weighting_details 'calc w=1/[\s^2^(Fo^2^)+(0.0670P)^2^+1.6008P] where P=(Fo^2^+2Fc^2^)/3'
_refine_ls_weighting_scheme calc
_refine_ls_wR_factor_gt 0.1175
_refine_ls_wR_factor_ref 0.1235
_reflns_number_gt 2419
_reflns_number_total 3265
_reflns_threshold_expression >2sigma(I)
_cod_data_source_file ic6b01400_si_002.cif
_cod_data_source_block jl10
_cod_original_sg_symbol_H-M Pbcn
_cod_database_code 4348585

loop_
_symmetry_equiv_pos_as_xyz
'x, y, z'
'-x+1/2, -y+1/2, z+1/2'
'-x, y, -z+1/2'
'x+1/2, -y+1/2, -z'
'-x, -y, -z'
'x-1/2, y-1/2, -z-1/2'
'x, -y, z-1/2'
'-x-1/2, y-1/2, z'

loop_
_atom_site_label
_atom_site_type_symbol
_atom_site_fract_x
_atom_site_fract_y
_atom_site_fract_z
_atom_site_U_iso_or_equiv
_atom_site_adp_type
_atom_site_occupancy
_atom_site_symmetry_multiplicity
_atom_site_calc_flag
_atom_site_refinement_flags
Cu1 Cu 0.5000 0.59450(5) 0.2500 0.02805(15) Uani 1 2 d S
Cu2 Cu 0.5000 0.31517(5) 0.2500 0.02621(14) Uani 1 2 d S
N1 N 0.59022(10) 0.2994(2) 0.19917(11) 0.0247(4) Uani 1 1 d .
N2 N 0.59366(11) 0.6010(2) 0.28389(13) 0.0295(5) Uani 1 1 d .
C1 C 0.59845(11) 0.1680(3) 0.14852(14) 0.0232(5) Uani 1 1 d .
C2 C 0.58408(17) 0.0265(3) 0.18027(16) 0.0385(6) Uani 1 1 d .
H2 H 0.5694 0.0169 0.2350 0.050(3) Uiso 1 1 calc R
C3 C 0.59105(16) -0.1014(3) 0.13239(16) 0.0391(7) Uani 1 1 d .
H3 H 0.5822 -0.1976 0.1557 0.050(3) Uiso 1 1 calc R
C4 C 0.61071(12) -0.0930(3) 0.05118(14) 0.0247(5) Uani 1 1 d .
C5 C 0.62513(14) 0.0505(3) 0.02123(16) 0.0324(6) Uani 1 1 d .
H5 H 0.6396 0.0610 -0.0336 0.050(3) Uiso 1 1 calc R
C6 C 0.61910(14) 0.1788(3) 0.06869(16) 0.0327(6) Uani 1 1 d .
H6 H 0.6293 0.2750 0.0460 0.050(3) Uiso 1 1 calc R
C7 C 0.64622(13) 0.3875(3) 0.20575(14) 0.0268(5) Uani 1 1 d .
H7 H 0.6883 0.3562 0.1781 0.050(3) Uiso 1 1 calc R
C8 C 0.65074(14) 0.5243(3) 0.24966(14) 0.0278(5) Uani 1 1 d .
C9 C 0.71507(15) 0.5972(3) 0.27103(18) 0.0383(6) Uani 1 1 d .
H9 H 0.7620 0.5687 0.2550 0.050(3) Uiso 1 1 calc R
C10 C 0.69672(16) 0.7184(3) 0.31997(18) 0.0434(7) Uani 1 1 d .
H10 H 0.7286 0.7885 0.3443 0.050(3) Uiso 1 1 calc R
C11 C 0.62308(16) 0.7174(3) 0.32639(16) 0.0385(6) Uani 1 1 d .
H11 H 0.5962 0.7889 0.3566 0.050(3) Uiso 1 1 calc R
C12 C 0.61922(13) -0.2352(3) 0.00004(15) 0.0287(5) Uani 1 1 d .
C13 C 0.69352(15) -0.3031(3) 0.01648(19) 0.0449(7) Uani 1 1 d .
H13A H 0.7305 -0.2298 0.0017 0.059(3) Uiso 1 1 calc R
H13B H 0.6996 -0.3949 -0.0158 0.059(3) Uiso 1 1 calc R
H13C H 0.6978 -0.3280 0.0740 0.059(3) Uiso 1 1 calc R
C14 C 0.56168(17) -0.3532(3) 0.0214(2) 0.0483(7) Uani 1 1 d .
H14A H 0.5685 -0.3872 0.0773 0.059(3) Uiso 1 1 calc R
H14B H 0.5658 -0.4396 -0.0153 0.059(3) Uiso 1 1 calc R
H14C H 0.5141 -0.3079 0.0158 0.059(3) Uiso 1 1 calc R
C15 C 0.61197(17) -0.2017(4) -0.09077(17) 0.0453(7) Uani 1 1 d .
H15A H 0.5657 -0.1534 -0.1012 0.059(3) Uiso 1 1 calc R
H15B H 0.6149 -0.2963 -0.1213 0.059(3) Uiso 1 1 calc R
H15C H 0.6506 -0.1341 -0.1078 0.059(3) Uiso 1 1 calc R

loop_
_atom_site_aniso_label
_atom_site_aniso_U_11
_atom_site_aniso_U_22
_atom_site_aniso_U_33
_atom_site_aniso_U_23
_atom_site_aniso_U_13
_atom_site_aniso_U_12
Cu1 0.0306(3) 0.0222(2) 0.0313(3) 0.000 -0.00083(17) 0.000
Cu2 0.0280(2) 0.0227(2) 0.0279(2) 0.000 0.00551(16) 0.000
N1 0.0273(10) 0.0226(10) 0.0241(9) 0.0002(8) 0.0022(8) -0.0005(8)
N2 0.0329(11) 0.0277(11) 0.0279(11) 0.0009(9) -0.0043(9) -0.0021(9)
C1 0.0214(11) 0.0218(11) 0.0264(11) -0.0008(9) 0.0007(9) 0.0001(9)
C2 0.0632(18) 0.0283(14) 0.0239(12) 0.0013(10) 0.0110(12) -0.0041(12)
C3 0.0645(19) 0.0248(13) 0.0282(13) 0.0036(10) 0.0091(13) -0.0070(12)
C4 0.0219(11) 0.0268(12) 0.0255(11) -0.0001(9) -0.0007(9) -0.0008(9)
C5 0.0443(15) 0.0287(13) 0.0242(12) 0.0021(10) 0.0091(11) 0.0002(11)
C6 0.0435(14) 0.0234(12) 0.0311(13) 0.0054(10) 0.0092(11) -0.0023(11)
C7 0.0268(12) 0.0255(12) 0.0282(12) 0.0032(10) -0.0008(9) 0.0001(9)
C8 0.0306(13) 0.0245(13) 0.0282(12) 0.0033(10) -0.0031(10) -0.0029(10)
C9 0.0339(14) 0.0354(15) 0.0457(15) 0.0045(12) -0.0074(12) -0.0083(12)
C10 0.0519(18) 0.0317(15) 0.0465(16) 0.0000(12) -0.0154(13) -0.0115(13)
C11 0.0544(17) 0.0282(14) 0.0328(13) -0.0061(11) -0.0085(12) -0.0024(12)
C12 0.0306(12) 0.0272(12) 0.0285(12) -0.0036(10) 0.0002(9) -0.0004(10)
C13 0.0429(16) 0.0423(16) 0.0494(17) -0.0088(14) -0.0030(13) 0.0121(13)
C14 0.0524(18) 0.0360(15) 0.0566(18) -0.0142(14) 0.0096(15) -0.0144(13)
C15 0.0607(19) 0.0462(18) 0.0289(14) -0.0083(12) -0.0042(13) 0.0022(14)

loop_
_atom_type_symbol
_atom_type_description
_atom_type_scat_dispersion_real
_atom_type_scat_dispersion_imag
_atom_type_scat_source
C C 0.0033 0.0016 'International Tables Vol C Tables 4.2.6.8 and 6.1.1.4'
H H 0.0000 0.0000 'International Tables Vol C Tables 4.2.6.8 and 6.1.1.4'
N N 0.0061 0.0033 'International Tables Vol C Tables 4.2.6.8 and 6.1.1.4'
Cu Cu 0.3201 1.2651 'International Tables Vol C Tables 4.2.6.8 and 6.1.1.4'

loop_
_geom_angle_atom_site_label_1
_geom_angle_atom_site_label_2
_geom_angle_atom_site_label_3
_geom_angle
_geom_angle_site_symmetry_1
N2 Cu1 N2 176.39(13) 3_655
N2 Cu1 Cu2 91.80(7) 3_655
N2 Cu1 Cu2 91.80(7) .
N1 Cu2 N1 171.49(12) 3_655
N1 Cu2 Cu1 94.25(6) 3_655
N1 Cu2 Cu1 94.25(6) .
C7 N1 C1 116.36(19) .
C7 N1 Cu2 129.17(17) .
C1 N1 Cu2 114.42(14) .
C11 N2 C8 105.8(2) .
C11 N2 Cu1 124.37(19) .
C8 N2 Cu1 126.35(17) .
C6 C1 C2 118.7(2) .
C6 C1 N1 122.0(2) .
C2 C1 N1 119.3(2) .
C1 C2 C3 120.3(2) .
C1 C2 H2 119.9 .
C3 C2 H2 119.9 .
C2 C3 C4 122.0(2) .
C2 C3 H3 119.0 .
C4 C3 H3 119.0 .
C5 C4 C3 116.3(2) .
C5 C4 C12 122.5(2) .
C3 C4 C12 121.1(2) .
C6 C5 C4 122.2(2) .
C6 C5 H5 118.9 .
C4 C5 H5 118.9 .
C1 C6 C5 120.5(2) .
C1 C6 H6 119.7 .
C5 C6 H6 119.7 .
N1 C7 C8 126.9(2) .
N1 C7 H7 116.5 .
C8 C7 H7 116.5 .
N2 C8 C9 109.2(2) .
N2 C8 C7 125.7(2) .
C9 C8 C7 124.9(2) .
C10 C9 C8 106.9(3) .
C10 C9 H9 126.6 .
C8 C9 H9 126.6 .
C11 C10 C9 106.6(2) .
C11 C10 H10 126.7 .
C9 C10 H10 126.7 .
N2 C11 C10 111.5(3) .
N2 C11 H11 124.2 .
C10 C11 H11 124.2 .
C4 C12 C15 111.9(2) .
C4 C12 C13 108.6(2) .
C15 C12 C13 109.1(2) .
C4 C12 C14 111.1(2) .
C15 C12 C14 107.1(2) .
C13 C12 C14 108.9(2) .
C12 C13 H13A 109.5 .
C12 C13 H13B 109.5 .
H13A C13 H13B 109.5 .
C12 C13 H13C 109.5 .
H13A C13 H13C 109.5 .
H13B C13 H13C 109.5 .
C12 C14 H14A 109.5 .
C12 C14 H14B 109.5 .
H14A C14 H14B 109.5 .
C12 C14 H14C 109.5 .
H14A C14 H14C 109.5 .
H14B C14 H14C 109.5 .
C12 C15 H15A 109.5 .
C12 C15 H15B 109.5 .
H15A C15 H15B 109.5 .
C12 C15 H15C 109.5 .
H15A C15 H15C 109.5 .
H15B C15 H15C 109.5 .

loop_
_geom_bond_atom_site_label_1
_geom_bond_atom_site_label_2
_geom_bond_distance
_geom_bond_site_symmetry_2
Cu1 N2 1.839(2) 3_655
Cu1 N2 1.839(2) .
Cu1 Cu2 2.4756(6) .
Cu2 N1 1.8890(19) 3_655
Cu2 N1 1.8890(19) .
N1 C7 1.310(3) .
N1 C1 1.443(3) .
N2 C11 1.364(3) .
N2 C8 1.386(3) .
C1 C6 1.379(3) .
C1 C2 1.386(3) .
C2 C3 1.389(4) .
C2 H2 0.9500 .
C3 C4 1.394(3) .
C3 H3 0.9500 .
C4 C5 1.392(3) .
C4 C12 1.526(3) .
C5 C6 1.386(4) .
C5 H5 0.9500 .
C6 H6 0.9500 .
C7 C8 1.416(3) .
C7 H7 0.9500 .
C8 C9 1.410(4) .
C9 C10 1.388(4) .
C9 H9 0.9500 .
C10 C11 1.380(4) .
C10 H10 0.9500 .
C11 H11 0.9500 .
C12 C15 1.537(4) .
C12 C13 1.538(3) .
C12 C14 1.541(4) .
C13 H13A 0.9800 .
C13 H13B 0.9800 .
C13 H13C 0.9800 .
C14 H14A 0.9800 .
C14 H14B 0.9800 .
C14 H14C 0.9800 .
C15 H15A 0.9800 .
C15 H15B 0.9800 .
C15 H15C 0.9800 .

loop_
_geom_torsion_atom_site_label_1
_geom_torsion_atom_site_label_2
_geom_torsion_atom_site_label_3
_geom_torsion_atom_site_label_4
_geom_torsion
_geom_torsion_site_symmetry_1
_geom_torsion_site_symmetry_4
N2 Cu1 Cu2 N1 -44.25(9) 3_655 3_655
N2 Cu1 Cu2 N1 135.75(9) . 3_655
N2 Cu1 Cu2 N1 135.75(9) 3_655 .
N2 Cu1 Cu2 N1 -44.25(9) . .
N1 Cu2 N1 C7 -146.3(2) 3_655 .
Cu1 Cu2 N1 C7 33.7(2) . .
N1 Cu2 N1 C1 31.23(15) 3_655 .
Cu1 Cu2 N1 C1 -148.77(15) . .
N2 Cu1 N2 C11 26.5(2) 3_655 .
Cu2 Cu1 N2 C11 -153.5(2) . .
N2 Cu1 N2 C8 -129.3(2) 3_655 .
Cu2 Cu1 N2 C8 50.7(2) . .
C7 N1 C1 C6 -56.4(3) . .
Cu2 N1 C1 C6 125.8(2) . .
C7 N1 C1 C2 124.7(3) . .
Cu2 N1 C1 C2 -53.1(3) . .
C6 C1 C2 C3 0.5(4) . .
N1 C1 C2 C3 179.4(2) . .
C1 C2 C3 C4 -1.6(5) . .
C2 C3 C4 C5 1.9(4) . .
C2 C3 C4 C12 179.0(3) . .
C3 C4 C5 C6 -1.2(4) . .
C12 C4 C5 C6 -178.3(2) . .
C2 C1 C6 C5 0.2(4) . .
N1 C1 C6 C5 -178.7(2) . .
C4 C5 C6 C1 0.2(4) . .
C1 N1 C7 C8 178.0(2) . .
Cu2 N1 C7 C8 -4.5(4) . .
C11 N2 C8 C9 -0.9(3) . .
Cu1 N2 C8 C9 158.48(19) . .
C11 N2 C8 C7 174.3(2) . .
Cu1 N2 C8 C7 -26.3(3) . .
N1 C7 C8 N2 -10.2(4) . .
N1 C7 C8 C9 164.3(2) . .
N2 C8 C9 C10 0.9(3) . .
C7 C8 C9 C10 -174.3(2) . .
C8 C9 C10 C11 -0.6(3) . .
C8 N2 C11 C10 0.5(3) . .
Cu1 N2 C11 C10 -159.4(2) . .
C9 C10 C11 N2 0.1(3) . .
C5 C4 C12 C15 -25.2(3) . .
C3 C4 C12 C15 157.8(3) . .
C5 C4 C12 C13 95.3(3) . .
C3 C4 C12 C13 -81.6(3) . .
C5 C4 C12 C14 -144.9(3) . .
C3 C4 C12 C14 38.2(3) . .
